data_2214606
loop_
_publ_author_name
'Guang-Ye Liu'
'Wen-Li Liu'
'Fa-Qian Liu'
'Rong-Xun Li'
'Su-Yi Huang'

_publ_section_title
;
 Pentaaqua(1-vinyl-1<i>H</i>-imidazole-\k<i>N</i>^3^)cobalt(II) sulfate
;
_journal_coeditor_code CV2278
_journal_issue 8
_journal_name_full 'Acta Crystallographica Section E'
_journal_page_first m2186
_journal_page_last m2187
_journal_paper_doi 10.1107/S1600536807034708
_journal_volume 63
_journal_year 2007
_chemical_formula_iupac '[Co (C5 H6 N2) (H2 O)5] S O4'
_chemical_formula_moiety 'C5 H16 Co N2 O5 2+, O4 S1 2-'
_chemical_formula_sum 'C5 H16 Co N2 O9 S'
_chemical_formula_weight 339.19
_chemical_name_systematic
;
Pentaaqua(1-vinyl-1H-imidazole-\kN^3^)cobalt(II) sulfate
;
_space_group_IT_number 2
_symmetry_cell_setting triclinic
_symmetry_space_group_name_Hall '-P 1'
_symmetry_space_group_name_H-M 'P -1'
_atom_sites_solution_hydrogens geom
_atom_sites_solution_primary direct
_atom_sites_solution_secondary difmap
_audit_creation_method SHELXL-97
_cell_angle_alpha 83.42(3)
_cell_angle_beta 77.67(3)
_cell_angle_gamma 82.67(3)
_cell_formula_units_Z 2
_cell_length_a 6.2070(12)
_cell_length_b 8.0820(16)
_cell_length_c 13.409(3)
_cell_measurement_reflns_used 25
_cell_measurement_temperature 293(2)
_cell_measurement_theta_max 14
_cell_measurement_theta_min 4
_cell_volume 649.1(2)
_computing_cell_refinement 'SAINT (Bruker, 2001)'
_computing_data_collection 'SMART (Bruker, 2001)'
_computing_data_reduction SAINT
_computing_molecular_graphics SHELXTL
_computing_publication_material 'SHELXTL and local programs'
_computing_structure_refinement SHELXTL
_computing_structure_solution 'SHELXTL (Sheldrick, 2001)'
_diffrn_ambient_temperature 293(2)
_diffrn_measured_fraction_theta_full 1.000
_diffrn_measured_fraction_theta_max 1.000
_diffrn_measurement_device_type 'Bruker SMART 1K CCD area-detector'
_diffrn_measurement_method 'thin-slice \w'
_diffrn_radiation_monochromator graphite
_diffrn_radiation_source 'fine-focus sealed tube'
_diffrn_radiation_type MoK\a
_diffrn_radiation_wavelength 0.71073
_diffrn_reflns_av_R_equivalents 0.032
_diffrn_reflns_av_sigmaI/netI 0.0239
_diffrn_reflns_limit_h_max 7
_diffrn_reflns_limit_h_min -7
_diffrn_reflns_limit_k_max 9
_diffrn_reflns_limit_k_min -9
_diffrn_reflns_limit_l_max 16
_diffrn_reflns_limit_l_min 0
_diffrn_reflns_number 2546
_diffrn_reflns_theta_full 25.97
_diffrn_reflns_theta_max 25.97
_diffrn_reflns_theta_min 1.56
_diffrn_standards_decay_% 0
_diffrn_standards_interval_count 100
_diffrn_standards_number 3
_exptl_absorpt_coefficient_mu 1.522
_exptl_absorpt_correction_T_max 0.8627
_exptl_absorpt_correction_T_min 0.5811
_exptl_absorpt_correction_type multi-scan
_exptl_absorpt_process_details '(SADABS; Sheldrick, 2004)'
_exptl_crystal_colour pink
_exptl_crystal_density_diffrn 1.735
_exptl_crystal_density_method 'not measured'
_exptl_crystal_description block
_exptl_crystal_F_000 350
_exptl_crystal_size_max 0.40
_exptl_crystal_size_mid 0.30
_exptl_crystal_size_min 0.10
_refine_diff_density_max 0.646
_refine_diff_density_min -0.457
_refine_ls_extinction_method none
_refine_ls_goodness_of_fit_ref 1.063
_refine_ls_hydrogen_treatment mixed
_refine_ls_matrix_type full
_refine_ls_number_parameters 193
_refine_ls_number_reflns 2486
_refine_ls_number_restraints 15
_refine_ls_restrained_S_all 1.060
_refine_ls_R_factor_all 0.0459
_refine_ls_R_factor_gt 0.0405
_refine_ls_shift/su_max 0.001
_refine_ls_shift/su_mean 0.000
_refine_ls_structure_factor_coef Fsqd
_refine_ls_weighting_details 'calc w=1/[\s^2^(Fo^2^)+(0.0813P)^2^+0.8585P] where P=(Fo^2^+2Fc^2^)/3'
_refine_ls_weighting_scheme calc
_refine_ls_wR_factor_gt 0.1165
_refine_ls_wR_factor_ref 0.1293
_reflns_number_gt 2322
_reflns_number_total 2486
_reflns_threshold_expression I>2\s(I)
_cod_data_source_file cv2278.cif
_cod_data_source_block I
_cod_database_code 2214606
_cod_database_fobs_code 2214606

loop_
_symmetry_equiv_pos_as_xyz
'x, y, z'
'-x, -y, -z'

loop_
_atom_site_type_symbol
_atom_site_label
_atom_site_fract_x
_atom_site_fract_y
_atom_site_fract_z
_atom_site_U_iso_or_equiv
_atom_site_adp_type
_atom_site_calc_flag
_atom_site_refinement_flags
_atom_site_occupancy
Co Co 0.43720(6) 0.70331(5) 0.68120(3) 0.02540(18) Uani d . 1
S S -0.07835(12) 1.21755(9) 0.65627(6) 0.0268(2) Uani d . 1
O O1 0.3863(4) 0.4501(3) 0.6951(2) 0.0382(6) Uani d D 1
O O2 0.7417(4) 0.6427(3) 0.7345(2) 0.0389(6) Uani d D 1
O O3 0.6202(4) 0.6508(3) 0.5351(2) 0.0405(6) Uani d D 1
O O4 0.5035(5) 0.9498(3) 0.6461(3) 0.0453(7) Uani d D 1
O O5 0.1416(4) 0.7796(3) 0.61441(19) 0.0317(5) Uani d D 1
O O6 -0.2029(5) 1.0888(4) 0.7207(3) 0.0533(8) Uani d . 1
O O7 -0.0249(4) 1.3356(3) 0.7205(2) 0.0438(7) Uani d . 1
O O8 0.1284(4) 1.1339(3) 0.5985(2) 0.0455(7) Uani d . 1
O O9 -0.2087(5) 1.3086(3) 0.5828(2) 0.0454(7) Uani d . 1
N N1 0.2553(5) 0.7268(4) 0.8283(2) 0.0366(7) Uani d . 1
N N2 -0.0162(6) 0.7876(5) 0.9575(3) 0.0474(8) Uani d . 1
C C1 0.0593(6) 0.8068(5) 0.8561(3) 0.0417(9) Uani d . 1
H H1A -0.0193 0.8700 0.8105 0.050 Uiso calc R 1
C C2 0.1479(10) 0.6906(8) 0.9986(4) 0.0736(17) Uani d . 1
H H2A 0.1466 0.6570 1.0674 0.088 Uiso calc R 1
C C3 0.3118(9) 0.6545(7) 0.9172(4) 0.0680(15) Uani d . 1
H H3A 0.4448 0.5893 0.9215 0.082 Uiso calc R 1
C C4 -0.2297(9) 0.8587(8) 1.0087(4) 0.0685(15) Uani d . 1
H H4A -0.3243 0.9171 0.9685 0.082 Uiso calc R 1
C C5 -0.2983(10) 0.8469(8) 1.1060(4) 0.0807(18) Uani d . 1
H H5A -0.2079 0.7893 1.1484 0.097 Uiso calc R 1
H H5B -0.4387 0.8959 1.1342 0.097 Uiso calc R 1
H H5WA 0.165(11) 0.741(7) 0.556(5) 0.1 Uiso d D 1
H H4WA 0.597(8) 1.002(7) 0.664(6) 0.1 Uiso d D 1
H H2WA 0.787(10) 0.540(5) 0.730(6) 0.1 Uiso d D 1
H H5WB 0.139(11) 0.886(5) 0.604(5) 0.1 Uiso d D 1
H H2WB 0.839(8) 0.699(6) 0.695(5) 0.1 Uiso d D 1
H H4WB 0.389(6) 1.018(6) 0.642(6) 0.1 Uiso d D 1
H H1WA 0.254(3) 0.427(8) 0.700(6) 0.1 Uiso d D 1
H H1WB 0.471(8) 0.378(7) 0.659(5) 0.1 Uiso d D 1
H H3WA 0.703(9) 0.559(4) 0.533(6) 0.1 Uiso d D 1
H H3WB 0.691(9) 0.723(6) 0.494(5) 0.1 Uiso d D 1

loop_
_atom_site_aniso_label
_atom_site_aniso_U_11
_atom_site_aniso_U_22
_atom_site_aniso_U_33
_atom_site_aniso_U_12
_atom_site_aniso_U_13
_atom_site_aniso_U_23
Co 0.0185(3) 0.0206(3) 0.0371(3) 0.00043(16) -0.00718(18) -0.00281(17)
S 0.0177(4) 0.0223(4) 0.0407(5) 0.0007(3) -0.0093(3) -0.0006(3)
O1 0.0260(12) 0.0251(12) 0.0621(17) -0.0017(10) -0.0049(12) -0.0067(11)
O2 0.0256(12) 0.0338(13) 0.0601(17) 0.0028(10) -0.0165(12) -0.0071(12)
O3 0.0371(14) 0.0331(14) 0.0460(15) 0.0013(11) 0.0001(11) -0.0035(11)
O4 0.0359(14) 0.0225(12) 0.083(2) -0.0034(10) -0.0257(14) -0.0012(13)
O5 0.0255(11) 0.0267(12) 0.0442(14) 0.0024(9) -0.0124(10) -0.0045(10)
O6 0.0424(16) 0.0540(18) 0.0659(19) -0.0204(14) -0.0153(14) 0.0098(15)
O7 0.0356(14) 0.0362(14) 0.0644(18) 0.0008(11) -0.0208(13) -0.0100(13)
O8 0.0306(13) 0.0355(14) 0.0631(18) 0.0112(11) -0.0033(12) -0.0019(12)
O9 0.0458(16) 0.0413(15) 0.0507(16) 0.0193(12) -0.0253(13) -0.0082(12)
N1 0.0316(15) 0.0393(17) 0.0374(16) 0.0030(13) -0.0070(13) -0.0042(13)
N2 0.0397(18) 0.055(2) 0.0436(18) -0.0001(16) -0.0024(15) -0.0039(16)
C1 0.036(2) 0.047(2) 0.042(2) 0.0025(17) -0.0082(16) -0.0093(16)
C2 0.073(4) 0.092(4) 0.040(2) 0.018(3) -0.002(2) 0.009(2)
C3 0.055(3) 0.083(4) 0.053(3) 0.026(3) -0.009(2) 0.008(3)
C4 0.050(3) 0.091(4) 0.056(3) 0.017(3) -0.005(2) -0.010(3)
C5 0.063(3) 0.094(4) 0.065(3) 0.018(3) 0.009(3) 0.004(3)

loop_
_atom_type_symbol
_atom_type_description
_atom_type_scat_dispersion_real
_atom_type_scat_dispersion_imag
_atom_type_scat_source
C C 0.0033 0.0016 'International Tables Vol C Tables 4.2.6.8 and 6.1.1.4'
H H 0.0000 0.0000 'International Tables Vol C Tables 4.2.6.8 and 6.1.1.4'
N N 0.0061 0.0033 'International Tables Vol C Tables 4.2.6.8 and 6.1.1.4'
O O 0.0106 0.0060 'International Tables Vol C Tables 4.2.6.8 and 6.1.1.4'
S S 0.1246 0.1234 'International Tables Vol C Tables 4.2.6.8 and 6.1.1.4'
Co Co 0.3494 0.9721 'International Tables Vol C Tables 4.2.6.8 and 6.1.1.4'

loop_
_geom_angle_atom_site_label_1
_geom_angle_atom_site_label_2
_geom_angle_atom_site_label_3
_geom_angle
O4 Co N1 97.60(13)
O4 Co O1 172.04(12)
N1 Co O1 90.19(12)
O4 Co O3 88.68(13)
N1 Co O3 173.68(11)
O1 Co O3 83.56(11)
O4 Co O2 90.23(11)
N1 Co O2 92.21(12)
O1 Co O2 91.12(11)
O3 Co O2 86.96(11)
O4 Co O5 85.84(10)
N1 Co O5 91.87(11)
O1 Co O5 92.29(10)
O3 Co O5 89.36(11)
O2 Co O5 174.67(10)
O6 S O7 109.97(19)
O6 S O8 108.12(19)
O7 S O8 109.66(17)
O6 S O9 110.33(18)
O7 S O9 109.81(16)
O8 S O9 108.92(17)
Co O1 H1WA 117(5)
Co O1 H1WB 123(5)
H1WA O1 H1WB 107(6)
Co O2 H2WA 110(5)
Co O2 H2WB 108(5)
H2WA O2 H2WB 107(6)
Co O3 H3WA 115(5)
Co O3 H3WB 123(5)
H3WA O3 H3WB 107(6)
Co O4 H4WA 130(5)
Co O4 H4WB 114(4)
H4WA O4 H4WB 108(5)
Co O5 H5WA 108(5)
Co O5 H5WB 104(5)
H5WA O5 H5WB 107(6)
C1 N1 C3 105.0(4)
C1 N1 Co 128.0(3)
C3 N1 Co 126.9(3)
C1 N2 C2 106.7(4)
C1 N2 C4 124.2(4)
C2 N2 C4 129.1(4)
N1 C1 N2 112.4(4)
N1 C1 H1A 123.8
N2 C1 H1A 123.8
C3 C2 N2 105.1(4)
C3 C2 H2A 127.4
N2 C2 H2A 127.4
C2 C3 N1 110.7(4)
C2 C3 H3A 124.6
N1 C3 H3A 124.6
C5 C4 N2 124.4(5)
C5 C4 H4A 117.8
N2 C4 H4A 117.8
C4 C5 H5A 120.0
C4 C5 H5B 120.0
H5A C5 H5B 120.0

loop_
_geom_bond_atom_site_label_1
_geom_bond_atom_site_label_2
_geom_bond_distance
_geom_bond_publ_flag
Co N1 2.069(3) yes
Co O1 2.092(3) yes
Co O2 2.141(3) yes
Co O3 2.103(3) yes
Co O4 2.067(3) yes
Co O5 2.199(2) yes
S O6 1.463(3) ?
S O7 1.467(3) ?
S O8 1.476(3) ?
S O9 1.479(3) ?
O1 H1WA 0.85(3) ?
O1 H1WB 0.85(3) ?
O2 H2WA 0.85(3) ?
O2 H2WB 0.86(3) ?
O3 H3WA 0.85(3) ?
O3 H3WB 0.85(3) ?
O4 H4WA 0.85(3) ?
O4 H4WB 0.85(3) ?
O5 H5WA 0.85(3) ?
O5 H5WB 0.85(3) ?
N1 C1 1.303(5) ?
N1 C3 1.361(6) ?
N2 C1 1.338(5) ?
N2 C2 1.376(6) ?
N2 C4 1.437(6) ?
C1 H1A 0.9300 ?
C2 C3 1.354(7) ?
C2 H2A 0.9300 ?
C3 H3A 0.9300 ?
C4 C5 1.279(7) ?
C4 H4A 0.9300 ?
C5 H5A 0.9300 ?
C5 H5B 0.9300 ?

loop_
_geom_hbond_atom_site_label_D
_geom_hbond_atom_site_label_H
_geom_hbond_atom_site_label_A
_geom_hbond_site_symmetry_A
_geom_hbond_distance_DH
_geom_hbond_distance_HA
_geom_hbond_distance_DA
_geom_hbond_angle_DHA
_geom_hbond_publ_flag
O5 H5WA O9 2_576 0.85(3) 1.90(7) 2.750(4) 171(6) y
O4 H4WA O6 1_655 0.85(3) 1.83(4) 2.673(5) 171(6) y
O2 H2WA O7 1_645 0.85(3) 1.90(5) 2.714(4) 161(5) y
O5 H5WB O8 ? 0.85(3) 1.99(4) 2.839(3) 173(6) y
O2 H2WB O5 1_655 0.85(3) 2.10(5) 2.926(4) 163(6) y
O4 H4WB O8 ? 0.85(3) 1.93(5) 2.752(4) 162(7) y
O1 H1WA O7 1_545 0.85(3) 1.92(4) 2.765(4) 169(6) y
O1 H1WB O9 1_645 0.85(3) 2.07(5) 2.818(4) 146(6) y
O3 H3WB O8 2_676 0.85(3) 1.88(5) 2.730(6) 174(5) y
O3 H3WA O9 1_645 0.85(3) 2.10(5) 2.885(4) 154(5) y

loop_
_geom_torsion_atom_site_label_1
_geom_torsion_atom_site_label_2
_geom_torsion_atom_site_label_3
_geom_torsion_atom_site_label_4
_geom_torsion
O4 Co N1 C1 68.8(4)
O1 Co N1 C1 -109.5(4)
O2 Co N1 C1 159.3(3)
O5 Co N1 C1 -17.2(3)
O4 Co N1 C3 -114.5(4)
O1 Co N1 C3 67.1(4)
O2 Co N1 C3 -24.0(4)
O5 Co N1 C3 159.4(4)
C3 N1 C1 N2 -1.3(5)
Co N1 C1 N2 175.9(3)
C2 N2 C1 N1 1.7(6)
C4 N2 C1 N1 -178.5(4)
C1 N2 C2 C3 -1.3(7)
C4 N2 C2 C3 178.9(5)
N2 C2 C3 N1 0.6(7)
C1 N1 C3 C2 0.4(7)
Co N1 C3 C2 -176.8(4)
C1 N2 C4 C5 -176.7(6)
C2 N2 C4 C5 3.1(10)
